data_4319940
loop_
_publ_author_name
'Takuhiro Otsuka'
'Akiko Sekine'
'Naoki Fujigasaki'
'Yuji Ohashi'
'Youkoh Kaizu'

_publ_section_title
;
 Energy-Transfer Rate in Crystals of Double-Complex Salts Composed of
 [Ru(N-N)3]2+ (N-N = 2,2'-Bipyridine or 1,10-Phenanthroline) and
 [Cr(CN)6]3-: Effect of Relative Orientation between Donor and Acceptor
;
_journal_name_full 'Inorganic Chemistry'
_journal_page_first 3406
_journal_page_last 3412
_journal_paper_doi 10.1021/ic0013936
_journal_volume 40
_journal_year 2001
_chemical_formula_sum 'C66 H48 Br Cr N18 O8 Ru2'
_chemical_formula_weight 1555.27
_chemical_name_systematic
;

 ?

;
_space_group_IT_number 5
_symmetry_cell_setting monoclinic
_symmetry_space_group_name_Hall 'C 2y'
_symmetry_space_group_name_H-M 'C 1 2 1'
_atom_sites_solution_hydrogens geom
_atom_sites_solution_primary direct
_atom_sites_solution_secondary difmap
_audit_creation_method SHELXL
_cell_angle_alpha 90.00
_cell_angle_beta 90.531(13)
_cell_angle_gamma 90.00
_cell_formula_units_Z 4
_cell_length_a 22.414(3)
_cell_length_b 13.814(4)
_cell_length_c 22.299(4)
_cell_measurement_temperature 296(2)
_cell_volume 6904(3)
_computing_structure_refinement 'SHELXL-93 (Sheldrick, 1993)'
_computing_structure_solution 'SHELXS-86 (Sheldrick, 1990)'
_diffrn_ambient_temperature 296(2)
_diffrn_radiation_monochromator graphite
_diffrn_radiation_source 'fine-focus sealed tube'
_diffrn_radiation_type MoKa
_diffrn_radiation_wavelength 0.71073
_diffrn_reflns_av_R_equivalents 0.0000
_diffrn_reflns_av_sigmaI/netI 0.1504
_diffrn_reflns_limit_h_max 29
_diffrn_reflns_limit_h_min 0
_diffrn_reflns_limit_k_max 17
_diffrn_reflns_limit_k_min 0
_diffrn_reflns_limit_l_max 28
_diffrn_reflns_limit_l_min -28
_diffrn_reflns_number 8256
_diffrn_reflns_theta_max 27.50
_diffrn_reflns_theta_min 2.51
_exptl_absorpt_coefficient_mu 1.232
_exptl_crystal_density_diffrn 1.496
_exptl_crystal_F_000 3124
_exptl_crystal_size_max 0.30
_exptl_crystal_size_mid 0.20
_exptl_crystal_size_min 0.10
_refine_diff_density_max 0.517
_refine_diff_density_min -0.790
_refine_diff_density_rms 0.093
_refine_ls_abs_structure_details 'Flack H D (1983), Acta Cryst. A39, 876-881'
_refine_ls_abs_structure_Flack 0.02(2)
_refine_ls_extinction_method none
_refine_ls_goodness_of_fit_all 0.963
_refine_ls_goodness_of_fit_obs 1.126
_refine_ls_matrix_type full
_refine_ls_number_parameters 866
_refine_ls_number_reflns 6831
_refine_ls_number_restraints 1
_refine_ls_restrained_S_all 1.073
_refine_ls_restrained_S_obs 1.126
_refine_ls_R_factor_all 0.1691
_refine_ls_R_factor_obs 0.0553
_refine_ls_shift/esd_max 0.001
_refine_ls_shift/esd_mean 0.000
_refine_ls_structure_factor_coef Fsqd
_refine_ls_weighting_details 'w=1/[s^2^(Fo^2^)+( 0.0421P)^2^+0.0000P] where P=(Fo^2^+2Fc^2^)/3'
_refine_ls_weighting_scheme calc
_refine_ls_wR_factor_all 0.1298
_refine_ls_wR_factor_obs 0.0942
_reflns_number_observed 4293
_reflns_number_total 8256
_reflns_observed_criterion >2sigma(I)
_cod_data_source_file ic0013936_3.cif
_cod_data_source_block shelxl
_cod_depositor_comments
;
The following automatic conversions were performed:

'_refine_ls_weighting_scheme' value 'calc w=1/[s^2^(Fo^2^)+(
0.0421P)^2^+0.0000P] where P=(Fo^2^+2Fc^2^)/3' was changed to 'calc'.
New tag '_refine_ls_weighting_details' was created. The value of the
new tag was set to 'w=1/[s^2^(Fo^2^)+( 0.0421P)^2^+0.0000P] where
P=(Fo^2^+2Fc^2^)/3'.

Automatic conversion script
Id: cif_fix_values 3143 2015-03-26 13:38:13Z robertas 
;
_cod_original_cell_volume 6904.0(27)
_cod_database_code 4319940

loop_
_symmetry_equiv_pos_as_xyz
'x, y, z'
'-x, y, -z'
'x+1/2, y+1/2, z'
'-x+1/2, y+1/2, -z'

loop_
_atom_site_aniso_label
_atom_site_aniso_U_11
_atom_site_aniso_U_22
_atom_site_aniso_U_33
_atom_site_aniso_U_23
_atom_site_aniso_U_13
_atom_site_aniso_U_12
Cr1 0.0321(6) 0.0396(9) 0.0312(6) 0.0021(6) 0.0022(5) -0.0002(6)
C11 0.038(8) 0.018(8) 0.055(9) 0.004(7) 0.005(7) -0.007(7)
N11 0.083(9) 0.075(12) 0.052(9) -0.009(9) 0.001(9) 0.004(10)
C12 0.051(11) 0.040(10) 0.034(8) 0.009(7) 0.002(7) 0.015(8)
N12 0.069(11) 0.097(14) 0.081(11) 0.005(9) 0.006(9) 0.073(11)
C13 0.061(11) 0.031(9) 0.047(9) -0.002(7) -0.028(8) -0.029(8)
N13 0.070(13) 0.108(15) 0.064(10) -0.019(10) -0.016(9) 0.003(11)
C14 0.047(9) 0.066(12) 0.034(7) 0.006(9) -0.004(7) 0.018(10)
N14 0.058(7) 0.082(12) 0.027(6) 0.016(8) -0.008(6) -0.004(10)
C15 0.045(12) 0.102(18) 0.053(12) -0.002(11) 0.012(9) -0.008(11)
N15 0.103(15) 0.130(18) 0.045(9) 0.007(10) 0.000(10) 0.027(13)
C16 0.044(11) 0.093(15) 0.038(9) 0.010(9) 0.028(8) 0.026(10)
N16 0.075(12) 0.076(12) 0.070(11) 0.008(9) 0.018(9) -0.054(10)
Ru1 0.0325(7) 0.0420(10) 0.0308(6) 0.0011(5) 0.0022(5) 0.0030(6)
N2A 0.044(7) 0.074(11) 0.029(5) 0.009(7) 0.012(5) -0.004(8)
N2B 0.069(9) 0.027(7) 0.028(6) 0.019(5) -0.009(5) -0.003(6)
C20 0.028(8) 0.037(9) 0.045(8) 0.004(7) 0.006(6) -0.008(7)
C21 0.081(13) 0.076(13) 0.016(6) 0.018(7) 0.003(7) -0.010(10)
C22 0.029(8) 0.080(13) 0.080(11) 0.034(10) 0.006(8) 0.006(8)
C23 0.058(10) 0.065(12) 0.030(7) 0.000(8) -0.005(7) 0.001(10)
C24 0.055(9) 0.033(9) 0.037(7) 0.016(7) 0.000(7) -0.017(9)
C25 0.034(8) 0.045(10) 0.023(6) -0.004(6) 0.000(6) -0.007(7)
C26 0.058(12) 0.068(13) 0.055(10) 0.010(9) 0.000(9) 0.002(10)
C27 0.075(15) 0.105(17) 0.044(10) 0.006(11) 0.027(10) 0.026(12)
C28 0.088(15) 0.064(14) 0.050(10) 0.036(9) -0.004(9) -0.027(12)
C29 0.032(8) 0.058(10) 0.056(9) 0.022(8) 0.003(7) -0.012(8)
N3A 0.037(7) 0.049(9) 0.043(6) 0.014(6) -0.002(5) 0.009(6)
N3B 0.045(8) 0.029(7) 0.032(6) 0.006(5) 0.000(5) 0.018(6)
C30 0.037(8) 0.057(12) 0.050(7) -0.013(9) 0.006(6) 0.001(9)
C31 0.060(12) 0.093(16) 0.056(10) 0.009(10) 0.047(8) -0.018(11)
C32 0.046(10) 0.074(15) 0.067(12) 0.036(10) -0.002(9) -0.024(10)
C33 0.076(13) 0.066(14) 0.046(10) -0.007(9) 0.021(9) -0.004(11)
C34 0.051(11) 0.057(12) 0.027(7) -0.006(8) 0.023(7) -0.005(9)
C35 0.031(10) 0.067(13) 0.045(10) 0.010(9) -0.010(8) 0.001(9)
C36 0.093(15) 0.026(9) 0.071(12) -0.001(8) -0.013(11) -0.024(9)
C37 0.096(14) 0.046(11) 0.047(10) -0.023(8) -0.019(9) 0.040(10)
C38 0.068(11) 0.058(12) 0.044(8) -0.002(8) 0.031(8) -0.002(9)
C39 0.088(12) 0.069(12) 0.023(7) -0.005(7) 0.034(7) 0.037(9)
N4A 0.041(8) 0.034(7) 0.029(6) -0.007(5) -0.011(5) -0.004(6)
N4B 0.062(9) 0.042(8) 0.032(6) -0.003(6) 0.003(6) 0.028(7)
C40 0.038(9) 0.046(9) 0.057(9) -0.002(8) 0.011(7) 0.020(7)
C41 0.040(10) 0.109(17) 0.028(8) -0.006(9) 0.002(7) 0.004(11)
C42 0.080(14) 0.043(12) 0.067(12) 0.016(10) 0.000(10) 0.004(11)
C43 0.054(11) 0.049(11) 0.073(11) -0.013(9) -0.018(9) 0.010(9)
C44 0.033(10) 0.046(11) 0.036(8) -0.001(8) 0.004(7) 0.005(8)
C45 0.032(10) 0.074(14) 0.050(10) 0.002(10) -0.001(8) 0.018(9)
C46 0.022(7) 0.067(12) 0.064(11) 0.010(9) -0.004(7) 0.003(8)
C47 0.070(13) 0.043(11) 0.045(9) -0.008(8) 0.002(8) 0.016(10)
C48 0.052(10) 0.076(15) 0.046(8) -0.004(8) 0.014(8) -0.003(9)
C49 0.052(10) 0.071(12) 0.022(7) -0.002(7) -0.013(6) -0.009(9)
Ru2 0.0326(7) 0.0372(9) 0.0367(6) -0.0029(6) 0.0003(5) -0.0031(6)
N5A 0.034(6) 0.025(7) 0.038(5) -0.002(6) -0.004(4) -0.008(6)
N5B 0.027(6) 0.042(8) 0.041(6) 0.006(6) 0.009(5) 0.001(5)
C50 0.065(13) 0.088(15) 0.052(10) -0.034(9) 0.024(9) -0.025(10)
C51 0.057(11) 0.053(12) 0.080(12) -0.019(9) -0.006(10) -0.035(10)
C52 0.064(12) 0.073(13) 0.039(8) 0.009(8) -0.022(8) -0.029(10)
C53 0.022(7) 0.084(14) 0.062(8) -0.037(10) -0.013(6) -0.015(9)
C54 0.027(7) 0.037(9) 0.051(7) 0.000(8) 0.006(6) -0.013(8)
C55 0.032(9) 0.049(11) 0.055(8) -0.017(8) -0.007(7) -0.007(8)
C56 0.022(8) 0.068(12) 0.068(10) -0.008(9) -0.006(7) 0.018(8)
C57 0.047(11) 0.086(14) 0.041(9) -0.036(9) -0.008(7) 0.041(10)
C58 0.076(13) 0.088(15) 0.030(8) -0.028(9) 0.007(8) 0.032(12)
C59 0.087(13) 0.078(13) 0.024(7) -0.006(8) -0.020(8) -0.014(11)
N6A 0.037(8) 0.059(10) 0.040(7) 0.006(7) 0.002(6) 0.006(7)
N6B 0.022(6) 0.036(8) 0.044(6) 0.004(5) 0.006(4) 0.001(5)
C60 0.047(9) 0.058(11) 0.077(11) -0.004(9) -0.020(9) 0.023(8)
C61 0.092(12) 0.054(12) 0.042(8) 0.015(8) -0.014(8) -0.022(10)
C62 0.089(13) 0.059(12) 0.061(11) -0.020(9) 0.024(9) 0.023(10)
C63 0.050(10) 0.070(13) 0.031(8) -0.009(8) -0.001(7) -0.020(9)
C64 0.048(11) 0.027(9) 0.041(9) 0.004(7) 0.012(8) -0.008(8)
C65 0.025(8) 0.036(9) 0.050(9) -0.009(7) -0.009(7) 0.001(7)
C66 0.038(10) 0.059(12) 0.080(12) -0.004(10) 0.000(9) 0.015(9)
C67 0.067(12) 0.070(14) 0.039(9) 0.006(9) 0.030(8) -0.012(11)
C68 0.043(10) 0.064(12) 0.045(9) 0.016(8) -0.012(7) -0.018(8)
C69 0.052(9) 0.054(10) 0.047(7) -0.008(9) 0.016(7) -0.004(10)
N7A 0.025(7) 0.069(11) 0.046(7) -0.013(7) 0.006(6) -0.008(7)
N7B 0.026(6) 0.045(8) 0.040(6) -0.005(6) -0.007(5) 0.022(6)
C70 0.067(12) 0.084(14) 0.037(8) 0.023(8) -0.026(8) 0.007(10)
C71 0.052(11) 0.045(10) 0.065(11) -0.003(9) -0.021(9) 0.005(9)
C72 0.036(9) 0.086(16) 0.044(9) -0.010(10) -0.023(7) -0.012(10)
C73 0.045(10) 0.050(10) 0.057(9) -0.028(8) 0.014(8) -0.015(8)
C74 0.023(9) 0.056(13) 0.062(11) 0.000(9) -0.004(8) 0.004(9)
C75 0.030(9) 0.030(9) 0.049(9) 0.003(7) 0.007(7) 0.015(7)
C76 0.103(14) 0.015(8) 0.064(11) 0.003(8) 0.022(10) -0.024(9)
C77 0.070(14) 0.066(15) 0.066(12) 0.033(11) 0.015(10) 0.015(12)
C78 0.070(13) 0.072(15) 0.054(10) 0.032(9) -0.027(9) -0.005(10)
C79 0.043(9) 0.046(10) 0.059(10) 0.002(8) 0.001(7) -0.015(8)
Br 0.0919(11) 0.0551(11) 0.0815(10) -0.0041(8) 0.0162(8) 0.0019(11)
O11W 0.125(16) 0.041(11) 0.046(9) 0.000 0.002(9) 0.000
O12W 0.068(7) 0.092(10) 0.094(8) -0.008(7) 0.004(6) 0.004(7)
O13W 0.042(5) 0.065(7) 0.063(5) -0.009(5) 0.006(4) 0.003(4)
O14W 0.068(11) 0.064(14) 0.072(11) 0.000 0.011(9) 0.000
O15W 0.069(6) 0.067(7) 0.061(6) 0.015(5) -0.008(5) -0.004(6)
O16W 0.049(6) 0.071(8) 0.159(10) -0.037(7) 0.030(6) -0.005(5)
O17W 0.103(9) 0.080(12) 0.299(19) -0.017(13) -0.022(12) -0.027(11)
O18W 0.078(9) 0.118(12) 0.140(11) -0.028(9) -0.001(8) -0.013(8)
O19W 0.061(7) 0.115(11) 0.107(9) -0.007(7) -0.002(6) 0.007(7)

loop_
_atom_site_label
_atom_site_type_symbol
_atom_site_fract_x
_atom_site_fract_y
_atom_site_fract_z
_atom_site_U_iso_or_equiv
_atom_site_thermal_displace_type
_atom_site_occupancy
_atom_site_calc_flag
_atom_site_refinement_flags
_atom_site_disorder_group
Cr1 Cr -0.00003(12) 0.4733(4) 0.25016(10) 0.0343(3) Uani 1 d . .
C11 C -0.0013(6) 0.4887(10) 0.3440(6) 0.037(4) Uani 1 d . .
N11 N 0.0014(7) 0.4941(13) 0.3942(5) 0.070(5) Uani 1 d . .
C12 C -0.0742(8) 0.5682(11) 0.2436(6) 0.042(4) Uani 1 d . .
N12 N -0.1143(6) 0.6176(13) 0.2387(7) 0.083(6) Uani 1 d . .
C13 C -0.0584(7) 0.3639(11) 0.2553(7) 0.046(5) Uani 1 d . .
N13 N -0.0923(8) 0.3036(14) 0.2560(7) 0.081(6) Uani 1 d . .
C14 C -0.0005(6) 0.4632(14) 0.1566(5) 0.049(4) Uani 1 d . .
N14 N 0.0000(5) 0.4543(12) 0.1061(4) 0.056(4) Uani 1 d . .
C15 C 0.0687(10) 0.3806(18) 0.2553(9) 0.066(6) Uani 1 d . .
N15 N 0.1086(9) 0.3302(16) 0.2607(7) 0.093(6) Uani 1 d . .
C16 C 0.0591(8) 0.5916(16) 0.2457(7) 0.058(6) Uani 1 d . .
N16 N 0.0928(7) 0.6551(12) 0.2409(7) 0.074(6) Uani 1 d . .
Ru1 Ru 0.33382(4) 0.44887(7) 0.49180(4) 0.0351(4) Uani 1 d . .
N2A N 0.2637(5) 0.4968(10) 0.4406(4) 0.049(4) Uani 1 d . .
N2B N 0.2648(6) 0.3984(8) 0.5388(4) 0.042(3) Uani 1 d . .
C20 C 0.2668(6) 0.5454(10) 0.3891(5) 0.037(4) Uani 1 d . .
H20 H 0.3041(6) 0.5651(10) 0.3756(5) 0.044 Uiso 1 calc R .
C21 C 0.2169(7) 0.5679(13) 0.3549(5) 0.057(5) Uani 1 d . .
H21 H 0.2216(7) 0.5946(13) 0.3169(5) 0.069 Uiso 1 calc R .
C22 C 0.1591(7) 0.5507(13) 0.3767(7) 0.063(5) Uani 1 d . .
H22 H 0.1249(7) 0.5699(13) 0.3559(7) 0.076 Uiso 1 calc R .
C23 C 0.1567(6) 0.5038(12) 0.4306(5) 0.051(5) Uani 1 d . .
H23 H 0.1198(6) 0.4878(12) 0.4467(5) 0.061 Uiso 1 calc R .
C24 C 0.2090(6) 0.4796(13) 0.4621(5) 0.041(4) Uani 1 d . .
C25 C 0.2070(6) 0.4252(10) 0.5185(5) 0.034(4) Uani 1 d . .
C26 C 0.1561(7) 0.4078(12) 0.5510(6) 0.060(5) Uani 1 d . .
H26 H 0.1195(7) 0.4293(12) 0.5364(6) 0.072 Uiso 1 calc R .
C27 C 0.1590(8) 0.3599(16) 0.6038(8) 0.075(6) Uani 1 d . .
H27 H 0.1249(8) 0.3490(16) 0.6263(8) 0.089 Uiso 1 calc R .
C28 C 0.2134(9) 0.3282(14) 0.6230(7) 0.068(6) Uani 1 d . .
H28 H 0.2162(9) 0.2924(14) 0.6582(7) 0.081 Uiso 1 calc R .
C29 C 0.2624(6) 0.3474(12) 0.5925(6) 0.049(4) Uani 1 d . .
H29 H 0.2983(6) 0.3248(12) 0.6083(6) 0.058 Uiso 1 calc R .
N3A N 0.3956(5) 0.5257(10) 0.4421(5) 0.043(3) Uani 1 d . .
N3B N 0.3398(5) 0.5777(9) 0.5381(4) 0.035(3) Uani 1 d . .
C30 C 0.4197(5) 0.4928(15) 0.3884(5) 0.048(4) Uani 1 d . .
H30 H 0.4107(5) 0.4306(15) 0.3752(5) 0.058 Uiso 1 calc R .
C31 C 0.4561(7) 0.5491(15) 0.3547(7) 0.069(6) Uani 1 d . .
H31 H 0.4733(7) 0.5271(15) 0.3194(7) 0.083 Uiso 1 calc R .
C32 C 0.4658(7) 0.6406(15) 0.3764(8) 0.062(6) Uani 1 d . .
H32 H 0.4874(7) 0.6832(15) 0.3528(8) 0.075 Uiso 1 calc R .
C33 C 0.4460(7) 0.6733(14) 0.4298(7) 0.063(5) Uani 1 d . .
H33 H 0.4559(7) 0.7344(14) 0.4445(7) 0.075 Uiso 1 calc R .
C34 C 0.4119(7) 0.6132(13) 0.4596(6) 0.045(4) Uani 1 d . .
C35 C 0.3808(7) 0.6443(14) 0.5174(7) 0.048(5) Uani 1 d . .
C36 C 0.3954(8) 0.7299(11) 0.5479(8) 0.063(5) Uani 1 d . .
H36 H 0.4233(8) 0.7738(11) 0.5333(8) 0.076 Uiso 1 calc R .
C37 C 0.3656(8) 0.7445(12) 0.6008(7) 0.063(5) Uani 1 d . .
H37 H 0.3760(8) 0.7977(12) 0.6242(7) 0.076 Uiso 1 calc R .
C38 C 0.3218(7) 0.6849(13) 0.6202(7) 0.057(5) Uani 1 d . .
H38 H 0.3000(7) 0.7004(13) 0.6541(7) 0.068 Uiso 1 calc R .
C39 C 0.3103(7) 0.6019(12) 0.5891(5) 0.059(5) Uani 1 d . .
H39 H 0.2812(7) 0.5601(12) 0.6033(5) 0.071 Uiso 1 calc R .
N4A N 0.3944(5) 0.3798(8) 0.5467(5) 0.034(3) Uani 1 d . .
N4B N 0.3431(5) 0.3190(9) 0.4483(5) 0.045(3) Uani 1 d . .
C40 C 0.4170(6) 0.4100(11) 0.5997(6) 0.047(4) Uani 1 d . .
H40 H 0.4097(6) 0.4736(11) 0.6113(6) 0.056 Uiso 1 calc R .
C41 C 0.4503(7) 0.3518(16) 0.6378(6) 0.059(5) Uani 1 d . .
H41 H 0.4629(7) 0.3758(16) 0.6748(6) 0.071 Uiso 1 calc R .
C42 C 0.4650(8) 0.2580(13) 0.6214(7) 0.064(6) Uani 1 d . .
H42 H 0.4876(8) 0.2163(13) 0.6452(7) 0.076 Uiso 1 calc R .
C43 C 0.4426(7) 0.2337(13) 0.5665(7) 0.059(5) Uani 1 d . .
H43 H 0.4526(7) 0.1723(13) 0.5528(7) 0.071 Uiso 1 calc R .
C44 C 0.4082(7) 0.2862(13) 0.5298(7) 0.038(4) Uani 1 d . .
C45 C 0.3822(7) 0.2572(14) 0.4748(7) 0.052(5) Uani 1 d . .
C46 C 0.3983(6) 0.1733(13) 0.4462(7) 0.051(5) Uani 1 d . .
H46 H 0.4259(6) 0.1322(13) 0.4643(7) 0.061 Uiso 1 calc R .
C47 C 0.3734(7) 0.1480(12) 0.3893(7) 0.053(5) Uani 1 d . .
H47 H 0.3826(7) 0.0901(12) 0.3702(7) 0.063 Uiso 1 calc R .
C48 C 0.3344(7) 0.2153(15) 0.3644(7) 0.058(5) Uani 1 d . .
H48 H 0.3177(7) 0.2043(15) 0.3266(7) 0.070 Uiso 1 calc R .
C49 C 0.3205(7) 0.2971(13) 0.3948(6) 0.049(4) Uani 1 d . .
H49 H 0.2937(7) 0.3402(13) 0.3772(6) 0.058 Uiso 1 calc R .
Ru2 Ru 0.33443(5) 0.50384(6) -0.00272(5) 0.0355(4) Uani 1 d . .
N5A N 0.2638(4) 0.4520(8) -0.0558(4) 0.032(3) Uani 1 d . .
N5B N 0.2603(5) 0.5531(9) 0.0461(5) 0.037(3) Uani 1 d . .
C50 C 0.2667(8) 0.4046(13) -0.1087(6) 0.068(6) Uani 1 d . .
H50 H 0.3041(8) 0.3886(13) -0.1234(6) 0.082 Uiso 1 calc R .
C51 C 0.2185(8) 0.3796(13) -0.1410(8) 0.064(6) Uani 1 d . .
H51 H 0.2227(8) 0.3453(13) -0.1766(8) 0.076 Uiso 1 calc R .
C52 C 0.1650(8) 0.4042(13) -0.1219(6) 0.059(5) Uani 1 d . .
H52 H 0.1314(8) 0.3890(13) -0.1448(6) 0.071 Uiso 1 calc R .
C53 C 0.1587(5) 0.4524(13) -0.0679(5) 0.056(5) Uani 1 d . .
H53 H 0.1210(5) 0.4679(13) -0.0537(5) 0.067 Uiso 1 calc R .
C54 C 0.2086(5) 0.4769(13) -0.0361(5) 0.038(3) Uani 1 d . .
C55 C 0.2082(6) 0.5263(11) 0.0232(6) 0.045(4) Uani 1 d . .
C56 C 0.1561(6) 0.5507(12) 0.0530(6) 0.053(5) Uani 1 d . .
H56 H 0.1194(6) 0.5360(12) 0.0355(6) 0.063 Uiso 1 calc R .
C57 C 0.1576(7) 0.5956(13) 0.1077(7) 0.058(6) Uani 1 d . .
H57 H 0.1227(7) 0.6083(13) 0.1285(7) 0.070 Uiso 1 calc R .
C58 C 0.2118(8) 0.6214(15) 0.1305(7) 0.065(6) Uani 1 d . .
H58 H 0.2146(8) 0.6539(15) 0.1670(7) 0.078 Uiso 1 calc R .
C59 C 0.2643(8) 0.5979(13) 0.0980(6) 0.063(5) Uani 1 d . .
H59 H 0.3016(8) 0.6145(13) 0.1135(6) 0.076 Uiso 1 calc R .
N6A N 0.3426(6) 0.3743(10) 0.0419(5) 0.045(4) Uani 1 d . .
N6B N 0.3990(4) 0.4365(8) -0.0539(4) 0.034(3) Uani 1 d . .
C60 C 0.3159(7) 0.3525(12) 0.0938(7) 0.061(5) Uani 1 d . .
H60 H 0.2866(7) 0.3933(12) 0.1088(7) 0.073 Uiso 1 calc R .
C61 C 0.3314(8) 0.2704(13) 0.1248(7) 0.063(5) Uani 1 d . .
H61 H 0.3147(8) 0.2596(13) 0.1623(7) 0.075 Uiso 1 calc R .
C62 C 0.3713(8) 0.2025(14) 0.1020(7) 0.069(6) Uani 1 d . .
H62 H 0.3800(8) 0.1441(14) 0.1210(7) 0.083 Uiso 1 calc R .
C63 C 0.3970(7) 0.2309(13) 0.0480(6) 0.051(5) Uani 1 d . .
H63 H 0.4253(7) 0.1902(13) 0.0310(6) 0.061 Uiso 1 calc R .
C64 C 0.3832(7) 0.3142(12) 0.0189(7) 0.039(4) Uani 1 d . .
C65 C 0.4090(6) 0.3420(11) -0.0349(6) 0.037(4) Uani 1 d . .
C66 C 0.4465(6) 0.2840(13) -0.0719(7) 0.059(5) Uani 1 d . .
H66 H 0.4567(6) 0.2225(13) -0.0584(7) 0.071 Uiso 1 calc R .
C67 C 0.4688(8) 0.3142(14) -0.1276(7) 0.059(5) Uani 1 d . .
H67 H 0.4921(8) 0.2748(14) -0.1518(7) 0.070 Uiso 1 calc R .
C68 C 0.4534(6) 0.4066(12) -0.1429(6) 0.051(5) Uani 1 d . .
H68 H 0.4655(6) 0.4300(12) -0.1799(6) 0.061 Uiso 1 calc R .
C69 C 0.4207(5) 0.4674(17) -0.1064(5) 0.051(4) Uani 1 d . .
H69 H 0.4136(5) 0.5308(17) -0.1185(5) 0.061 Uiso 1 calc R .
N7A N 0.3968(5) 0.5739(11) 0.0529(5) 0.047(4) Uani 1 d . .
N7B N 0.3433(4) 0.6343(9) -0.0474(4) 0.037(3) Uani 1 d . .
C70 C 0.4153(6) 0.5422(13) 0.1053(6) 0.063(5) Uani 1 d . .
H70 H 0.4051(6) 0.4798(13) 0.1170(6) 0.075 Uiso 1 calc R .
C71 C 0.4493(7) 0.5985(13) 0.1439(7) 0.054(5) Uani 1 d . .
H71 H 0.4613(7) 0.5757(13) 0.1813(7) 0.065 Uiso 1 calc R .
C72 C 0.4647(6) 0.6891(14) 0.1247(7) 0.055(5) Uani 1 d . .
H72 H 0.4891(6) 0.7265(14) 0.1494(7) 0.066 Uiso 1 calc R .
C73 C 0.4460(6) 0.7285(13) 0.0704(6) 0.050(4) Uani 1 d . .
H73 H 0.4559(6) 0.7909(13) 0.0586(6) 0.060 Uiso 1 calc R .
C74 C 0.4105(7) 0.6658(14) 0.0345(8) 0.047(5) Uani 1 d . .
C75 C 0.3851(6) 0.6974(11) -0.0242(6) 0.036(4) Uani 1 d . .
C76 C 0.3971(8) 0.7844(10) -0.0539(7) 0.060(5) Uani 1 d . .
H76 H 0.4242(8) 0.8279(10) -0.0373(7) 0.073 Uiso 1 calc R .
C77 C 0.3706(8) 0.8049(15) -0.1044(9) 0.067(6) Uani 1 d . .
H77 H 0.3819(8) 0.8600(15) -0.1254(9) 0.081 Uiso 1 calc R .
C78 C 0.3278(8) 0.7487(15) -0.1265(7) 0.065(6) Uani 1 d . .
H78 H 0.3065(8) 0.7673(15) -0.1605(7) 0.079 Uiso 1 calc R .
C79 C 0.3152(6) 0.6621(12) -0.0982(6) 0.049(4) Uani 1 d . .
H79 H 0.2863(6) 0.6216(12) -0.1149(6) 0.059 Uiso 1 calc R .
Br Br 0.32995(10) 0.4673(2) 0.23972(8) 0.0761(5) Uani 1 d . .
O11W O 0.0000 0.3867(12) 0.5000 0.070(6) Uani 1 d S .
O12W O -0.2433(5) 0.6086(9) 0.2287(5) 0.085(4) Uani 1 d . .
O13W O -0.2040(3) 0.1983(7) 0.2469(4) 0.057(2) Uani 1 d . .
O14W O 0.0000 0.5635(13) 0.0000 0.068(5) Uani 1 d S .
O15W O 0.2354(5) 0.2991(7) 0.2647(4) 0.066(3) Uani 1 d . .
O16W O 0.1837(4) 0.7901(8) 0.2567(5) 0.093(4) Uani 1 d . .
O17W O 0.1679(7) 0.9873(14) 0.2721(8) 0.161(7) Uani 1 d . .
O18W O 0.5673(5) 0.5967(11) 0.2479(6) 0.112(5) Uani 1 d . .
O19W O 0.4469(5) 0.3277(11) 0.2559(6) 0.094(4) Uani 1 d . .

loop_
_atom_type_symbol
_atom_type_description
_atom_type_scat_dispersion_real
_atom_type_scat_dispersion_imag
_atom_type_scat_source
Ru Ru -1.2594 0.8363 'International Tables Vol C Tables 4.2.6.8 and 6.1.1.4'
Br Br -0.2901 2.4595 'International Tables Vol C Tables 4.2.6.8 and 6.1.1.4'
Cr Cr 0.3209 0.6236 'International Tables Vol C Tables 4.2.6.8 and 6.1.1.4'
N N 0.0061 0.0033 'International Tables Vol C Tables 4.2.6.8 and 6.1.1.4'
C C 0.0033 0.0016 'International Tables Vol C Tables 4.2.6.8 and 6.1.1.4'
O O 0.0106 0.0060 'International Tables Vol C Tables 4.2.6.8 and 6.1.1.4'
H H 0.0000 0.0000 'International Tables Vol C Tables 4.2.6.8 and 6.1.1.4'

loop_
_geom_angle_atom_site_label_1
_geom_angle_atom_site_label_2
_geom_angle_atom_site_label_3
_geom_angle
_geom_angle_site_symmetry_1
_geom_angle_site_symmetry_3
_geom_angle_publ_flag
C13 Cr1 C15 90.9(10) . . ?
C13 Cr1 C14 90.6(7) . . ?
C15 Cr1 C14 90.6(7) . . ?
C13 Cr1 C11 90.2(6) . . ?
C15 Cr1 C11 91.4(7) . . ?
C14 Cr1 C11 177.8(9) . . ?
C13 Cr1 C16 178.1(9) . . ?
C15 Cr1 C16 90.8(7) . . ?
C14 Cr1 C16 90.2(7) . . ?
C11 Cr1 C16 89.0(6) . . ?
C13 Cr1 C12 87.6(6) . . ?
C15 Cr1 C12 178.4(10) . . ?
C14 Cr1 C12 88.6(6) . . ?
C11 Cr1 C12 89.3(6) . . ?
C16 Cr1 C12 90.6(7) . . ?
N11 C11 Cr1 175.6(16) . . ?
N12 C12 Cr1 178.1(16) . . ?
N13 C13 Cr1 177.1(15) . . ?
N14 C14 Cr1 177.5(16) . . ?
N15 C15 Cr1 176.7(21) . . ?
N16 C16 Cr1 176.9(15) . . ?
N2B Ru1 N2A 79.1(4) . . ?
N2B Ru1 N4B 91.4(5) . . ?
N2A Ru1 N4B 95.7(5) . . ?
N2B Ru1 N4A 92.1(5) . . ?
N2A Ru1 N4A 169.6(5) . . ?
N4B Ru1 N4A 78.9(4) . . ?
N2B Ru1 N3B 94.9(5) . . ?
N2A Ru1 N3B 92.6(5) . . ?
N4B Ru1 N3B 170.3(5) . . ?
N4A Ru1 N3B 93.6(4) . . ?
N2B Ru1 N3A 168.8(5) . . ?
N2A Ru1 N3A 92.9(4) . . ?
N4B Ru1 N3A 97.1(5) . . ?
N4A Ru1 N3A 96.6(4) . . ?
N3B Ru1 N3A 77.6(5) . . ?
C20 N2A C24 116.9(11) . . ?
C20 N2A Ru1 126.7(9) . . ?
C24 N2A Ru1 116.4(8) . . ?
C29 N2B C25 111.4(12) . . ?
C29 N2B Ru1 131.5(10) . . ?
C25 N2B Ru1 116.8(8) . . ?
N2A C20 C21 122.6(12) . . ?
C20 C21 C22 120.9(13) . . ?
C23 C22 C21 115.3(14) . . ?
C22 C23 C24 120.9(13) . . ?
N2A C24 C23 122.8(11) . . ?
N2A C24 C25 115.6(12) . . ?
C23 C24 C25 121.3(12) . . ?
C26 C25 N2B 123.0(12) . . ?
C26 C25 C24 124.9(13) . . ?
N2B C25 C24 111.8(11) . . ?
C27 C26 C25 120.7(16) . . ?
C26 C27 C28 117.8(17) . . ?
C29 C28 C27 121.3(15) . . ?
C28 C29 N2B 125.6(14) . . ?
C34 N3A C30 116.2(13) . . ?
C34 N3A Ru1 119.7(10) . . ?
C30 N3A Ru1 124.0(11) . . ?
C39 N3B C35 116.4(14) . . ?
C39 N3B Ru1 126.9(11) . . ?
C35 N3B Ru1 116.6(10) . . ?
C31 C30 N3A 121.9(17) . . ?
C30 C31 C32 115.3(15) . . ?
C33 C32 C31 124.6(16) . . ?
C34 C33 C32 115.5(18) . . ?
C33 C34 N3A 126.3(15) . . ?
C33 C34 C35 121.3(17) . . ?
N3A C34 C35 112.1(14) . . ?
N3B C35 C36 123.5(15) . . ?
N3B C35 C34 113.8(15) . . ?
C36 C35 C34 122.5(17) . . ?
C37 C36 C35 115.2(16) . . ?
C38 C37 C36 122.9(16) . . ?
C37 C38 C39 118.9(15) . . ?
N3B C39 C38 122.6(16) . . ?
C40 N4A C44 116.4(12) . . ?
C40 N4A Ru1 128.2(10) . . ?
C44 N4A Ru1 114.9(9) . . ?
C49 N4B C45 119.2(14) . . ?
C49 N4B Ru1 125.9(11) . . ?
C45 N4B Ru1 114.3(10) . . ?
N4A C40 C41 123.7(15) . . ?
C40 C41 C42 120.5(16) . . ?
C43 C42 C41 112.4(16) . . ?
C44 C43 C42 128.7(17) . . ?
C43 C44 N4A 118.1(14) . . ?
C43 C44 C45 127.7(17) . . ?
N4A C44 C45 114.2(14) . . ?
N4B C45 C46 120.0(14) . . ?
N4B C45 C44 117.4(16) . . ?
C46 C45 C44 122.4(15) . . ?
C45 C46 C47 121.2(14) . . ?
C48 C47 C46 115.6(15) . . ?
C49 C48 C47 120.2(16) . . ?
N4B C49 C48 123.6(16) . . ?
N6A Ru2 N7B 169.4(5) . . ?
N6A Ru2 N6B 79.4(5) . . ?
N7B Ru2 N6B 93.2(4) . . ?
N6A Ru2 N5A 92.3(5) . . ?
N7B Ru2 N5A 95.8(4) . . ?
N6B Ru2 N5A 93.6(4) . . ?
N6A Ru2 N7A 93.4(5) . . ?
N7B Ru2 N7A 79.4(5) . . ?
N6B Ru2 N7A 93.8(4) . . ?
N5A Ru2 N7A 171.3(5) . . ?
N6A Ru2 N5B 95.6(5) . . ?
N7B Ru2 N5B 92.7(4) . . ?
N6B Ru2 N5B 170.9(4) . . ?
N5A Ru2 N5B 78.9(4) . . ?
N7A Ru2 N5B 94.0(5) . . ?
C50 N5A C54 117.1(11) . . ?
C50 N5A Ru2 128.0(10) . . ?
C54 N5A Ru2 114.6(8) . . ?
C59 N5B C55 121.5(13) . . ?
C59 N5B Ru2 124.0(11) . . ?
C55 N5B Ru2 114.1(9) . . ?
C51 C50 N5A 123.3(16) . . ?
C52 C51 C50 119.4(17) . . ?
C51 C52 C53 120.3(15) . . ?
C54 C53 C52 118.8(13) . . ?
N5A C54 C53 121.0(12) . . ?
N5A C54 C55 114.6(10) . . ?
C53 C54 C55 124.4(12) . . ?
N5B C55 C56 119.4(12) . . ?
N5B C55 C54 117.2(12) . . ?
C56 C55 C54 123.3(12) . . ?
C57 C56 C55 121.5(13) . . ?
C58 C57 C56 117.8(14) . . ?
C57 C58 C59 119.2(14) . . ?
N5B C59 C58 120.4(15) . . ?
C64 N6A C60 120.2(14) . . ?
C64 N6A Ru2 114.3(10) . . ?
C60 N6A Ru2 125.0(11) . . ?
C69 N6B C65 120.4(14) . . ?
C69 N6B Ru2 126.8(11) . . ?
C65 N6B Ru2 111.4(9) . . ?
N6A C60 C61 120.5(16) . . ?
C60 C61 C62 122.2(17) . . ?
C63 C62 C61 113.3(17) . . ?
C64 C63 C62 123.9(17) . . ?
N6A C64 C63 119.7(14) . . ?
N6A C64 C65 116.7(14) . . ?
C63 C64 C65 123.6(16) . . ?
C64 C65 N6B 117.1(13) . . ?
C64 C65 C66 126.5(15) . . ?
N6B C65 C66 116.4(14) . . ?
C67 C66 C65 124.1(17) . . ?
C68 C67 C66 114.0(16) . . ?
C67 C68 C69 123.7(15) . . ?
N6B C69 C68 121.2(19) . . ?
C70 N7A C74 120.4(14) . . ?
C70 N7A Ru2 125.2(12) . . ?
C74 N7A Ru2 113.7(11) . . ?
C79 N7B C75 116.5(12) . . ?
C79 N7B Ru2 127.3(10) . . ?
C75 N7B Ru2 116.0(8) . . ?
N7A C70 C71 122.3(16) . . ?
C72 C71 C70 117.3(15) . . ?
C71 C72 C73 123.8(15) . . ?
C72 C73 C74 114.6(16) . . ?
N7A C74 C73 121.6(16) . . ?
N7A C74 C75 116.7(15) . . ?
C73 C74 C75 121.7(17) . . ?
N7B C75 C76 119.9(13) . . ?
N7B C75 C74 113.4(13) . . ?
C76 C75 C74 126.5(16) . . ?
C77 C76 C75 120.6(16) . . ?
C76 C77 C78 121.1(18) . . ?
C77 C78 C79 119.2(15) . . ?
N7B C79 C78 122.2(14) . . ?

loop_
_geom_bond_atom_site_label_1
_geom_bond_atom_site_label_2
_geom_bond_distance
_geom_bond_site_symmetry_2
_geom_bond_publ_flag
Cr1 C13 2.00(2) . ?
Cr1 C15 2.00(2) . ?
Cr1 C14 2.091(11) . ?
Cr1 C11 2.104(13) . ?
Cr1 C16 2.11(2) . ?
Cr1 C12 2.12(2) . ?
C11 N11 1.12(2) . ?
C12 N12 1.13(2) . ?
C13 N13 1.13(2) . ?
C14 N14 1.134(14) . ?
C15 N15 1.14(3) . ?
C16 N16 1.16(2) . ?
Ru1 N2B 2.002(12) . ?
Ru1 N2A 2.044(10) . ?
Ru1 N4B 2.051(11) . ?
Ru1 N4A 2.054(11) . ?
Ru1 N3B 2.062(12) . ?
Ru1 N3A 2.073(12) . ?
N2A C20 1.333(14) . ?
N2A C24 1.340(13) . ?
N2B C29 1.39(2) . ?
N2B C25 1.416(15) . ?
C20 C21 1.38(2) . ?
C21 C22 1.41(2) . ?
C22 C23 1.37(2) . ?
C23 C24 1.40(2) . ?
C24 C25 1.47(2) . ?
C25 C26 1.38(2) . ?
C26 C27 1.35(2) . ?
C27 C28 1.36(2) . ?
C28 C29 1.32(2) . ?
N3A C34 1.32(2) . ?
N3A C30 1.40(2) . ?
N3B C39 1.362(14) . ?
N3B C35 1.38(2) . ?
C30 C31 1.36(2) . ?
C31 C32 1.37(2) . ?
C32 C33 1.35(2) . ?
C33 C34 1.31(2) . ?
C34 C35 1.53(2) . ?
C35 C36 1.40(2) . ?
C36 C37 1.38(2) . ?
C37 C38 1.35(2) . ?
C38 C39 1.36(2) . ?
N4A C40 1.347(15) . ?
N4A C44 1.38(2) . ?
N4B C49 1.325(14) . ?
N4B C45 1.36(2) . ?
C40 C41 1.38(2) . ?
C41 C42 1.39(2) . ?
C42 C43 1.36(2) . ?
C43 C44 1.33(2) . ?
C44 C45 1.41(2) . ?
C45 C46 1.37(2) . ?
C46 C47 1.42(2) . ?
C47 C48 1.39(2) . ?
C48 C49 1.35(2) . ?
Ru2 N6A 2.056(13) . ?
Ru2 N7B 2.069(12) . ?
Ru2 N6B 2.072(10) . ?
Ru2 N5A 2.095(9) . ?
Ru2 N7A 2.097(12) . ?
Ru2 N5B 2.107(10) . ?
N5A C50 1.35(2) . ?
N5A C54 1.360(14) . ?
N5B C59 1.31(2) . ?
N5B C55 1.324(14) . ?
C50 C51 1.34(2) . ?
C51 C52 1.32(2) . ?
C52 C53 1.38(2) . ?
C53 C54 1.362(13) . ?
C54 C55 1.49(2) . ?
C55 C56 1.39(2) . ?
C56 C57 1.37(2) . ?
C57 C58 1.36(2) . ?
C58 C59 1.43(2) . ?
N6A C64 1.34(2) . ?
N6A C60 1.34(2) . ?
N6B C69 1.341(15) . ?
N6B C65 1.39(2) . ?
C60 C61 1.37(2) . ?
C61 C62 1.40(2) . ?
C62 C63 1.40(2) . ?
C63 C64 1.36(2) . ?
C64 C65 1.39(2) . ?
C65 C66 1.43(2) . ?
C66 C67 1.41(2) . ?
C67 C68 1.36(2) . ?
C68 C69 1.38(2) . ?
N7A C70 1.31(2) . ?
N7A C74 1.37(2) . ?
N7B C79 1.35(2) . ?
N7B C75 1.38(2) . ?
C70 C71 1.38(2) . ?
C71 C72 1.37(2) . ?
C72 C73 1.39(2) . ?
C73 C74 1.42(2) . ?
C74 C75 1.49(2) . ?
C75 C76 1.40(2) . ?
C76 C77 1.30(2) . ?
C77 C78 1.33(2) . ?
C78 C79 1.38(2) . ?
